data_4027342
loop_
_publ_author_name
'Wendy S. Brotherton'
'Ronald J. Clark'
'Lei Zhu'

_publ_section_title
;
 Synthesis of 5-Iodo-1,4-disubstituted-1,2,3-triazoles Mediated by in Situ
 Generated Copper(I) Catalyst and Electrophilic Triiodide Ion
;
_journal_name_full 'Journal of Organic Chemistry'
_journal_page_first 6443
_journal_page_last 6455
_journal_paper_doi 10.1021/jo300841c
_journal_volume 77
_journal_year 2012
_chemical_formula_moiety 'C8 H12 Cu N4, Cl O4'
_chemical_formula_sum 'C8 H12 Cl Cu N4 O4'
_chemical_formula_weight 327.21
_chemical_name_systematic
; 
 ? 
;
_space_group_IT_number 33
_symmetry_cell_setting orthorhombic
_symmetry_space_group_name_Hall 'P 2c -2n'
_symmetry_space_group_name_H-M 'P n a 21'
_atom_sites_solution_hydrogens geom
_atom_sites_solution_primary direct
_atom_sites_solution_secondary difmap
_audit_creation_method SHELXL-97
_cell_angle_alpha 90.00
_cell_angle_beta 90.00
_cell_angle_gamma 90.00
_cell_formula_units_Z 12
_cell_length_a 23.9334(9)
_cell_length_b 8.3486(3)
_cell_length_c 20.4206(9)
_cell_measurement_reflns_used 3773
_cell_measurement_temperature 153(2)
_cell_measurement_theta_max 27.52
_cell_measurement_theta_min 2.58
_cell_volume 4080.2(3)
_computing_cell_refinement 'Bruker SAINT'
_computing_data_collection 'Bruker APEX2'
_computing_data_reduction 'Bruker SAINT'
_computing_molecular_graphics 'Bruker SHELXTL'
_computing_publication_material 'Bruker SHELXTL'
_computing_structure_refinement 'SHELXL-97 (Sheldrick, 2008)'
_computing_structure_solution 'SHELXS-97 (Sheldrick, 2008)'
_diffrn_ambient_temperature 153(2)
_diffrn_measured_fraction_theta_full 0.997
_diffrn_measured_fraction_theta_max 0.997
_diffrn_measurement_device_type 'Bruker APEX-II CCD'
_diffrn_measurement_method '\f and \w scans'
_diffrn_radiation_monochromator graphite
_diffrn_radiation_source 'fine-focus sealed tube'
_diffrn_radiation_type MoK\a
_diffrn_radiation_wavelength 0.71073
_diffrn_reflns_av_R_equivalents 0.0360
_diffrn_reflns_av_sigmaI/netI 0.0541
_diffrn_reflns_limit_h_max 20
_diffrn_reflns_limit_h_min -29
_diffrn_reflns_limit_k_max 7
_diffrn_reflns_limit_k_min -10
_diffrn_reflns_limit_l_max 25
_diffrn_reflns_limit_l_min -24
_diffrn_reflns_number 16180
_diffrn_reflns_theta_full 26.37
_diffrn_reflns_theta_max 26.37
_diffrn_reflns_theta_min 1.99
_exptl_absorpt_coefficient_mu 1.813
_exptl_absorpt_correction_T_max 0.8395
_exptl_absorpt_correction_T_min 0.7361
_exptl_absorpt_correction_type empirical
_exptl_absorpt_process_details SADABS
_exptl_crystal_colour colourless
_exptl_crystal_density_diffrn 1.598
_exptl_crystal_description irregular
_exptl_crystal_F_000 1992
_exptl_crystal_size_max 0.18
_exptl_crystal_size_mid 0.16
_exptl_crystal_size_min 0.10
_refine_diff_density_max 0.379
_refine_diff_density_min -0.573
_refine_diff_density_rms 0.092
_refine_ls_abs_structure_details 'Flack H D (1983), Acta Cryst. A39, 876-881'
_refine_ls_abs_structure_Flack 0.024(11)
_refine_ls_extinction_method none
_refine_ls_goodness_of_fit_ref 1.158
_refine_ls_hydrogen_treatment constr
_refine_ls_matrix_type full
_refine_ls_number_parameters 499
_refine_ls_number_reflns 7606
_refine_ls_number_restraints 1
_refine_ls_restrained_S_all 1.158
_refine_ls_R_factor_all 0.0496
_refine_ls_R_factor_gt 0.0379
_refine_ls_shift/su_max 0.009
_refine_ls_shift/su_mean 0.000
_refine_ls_structure_factor_coef Fsqd
_refine_ls_weighting_details 'calc w=1/[\s^2^(Fo^2^)+(0.0000P)^2^+0.0000P] where P=(Fo^2^+2Fc^2^)/3'
_refine_ls_weighting_scheme calc
_refine_ls_wR_factor_gt 0.0671
_refine_ls_wR_factor_ref 0.0707
_reflns_number_gt 6314
_reflns_number_total 7606
_reflns_threshold_expression >2sigma(I)
_cod_data_source_file jo300841c_si_001_2.cif
_cod_data_source_block zhu129
_cod_original_sg_symbol_Hall P2c-2n
_cod_database_code 4027342

loop_
_symmetry_equiv_pos_as_xyz
'x, y, z'
'-x, -y, z+1/2'
'x+1/2, -y+1/2, z'
'-x+1/2, y+1/2, z+1/2'

loop_
_atom_site_label
_atom_site_type_symbol
_atom_site_fract_x
_atom_site_fract_y
_atom_site_fract_z
_atom_site_U_iso_or_equiv
_atom_site_adp_type
_atom_site_occupancy
_atom_site_symmetry_multiplicity
_atom_site_calc_flag
_atom_site_refinement_flags
Cu1 Cu 0.20936(2) 0.19948(5) 0.92335(3) 0.02571(12) Uani 1 1 d .
C1 C 0.26977(18) 0.2933(5) 1.05198(18) 0.0253(9) Uani 1 1 d .
C2 C 0.29800(19) 0.3188(6) 1.1150(2) 0.0363(12) Uani 1 1 d .
H2A H 0.2780 0.2609 1.1495 0.054 Uiso 1 1 calc R
H2B H 0.2984 0.4335 1.1252 0.054 Uiso 1 1 calc R
H2C H 0.3365 0.2790 1.1123 0.054 Uiso 1 1 calc R
C3 C 0.20983(17) -0.1756(4) 0.9243(3) 0.0230(8) Uani 1 1 d .
C4 C 0.21022(17) -0.3500(4) 0.9244(3) 0.0313(9) Uani 1 1 d .
H4A H 0.1721 -0.3898 0.9183 0.047 Uiso 1 1 calc R
H4B H 0.2249 -0.3887 0.9664 0.047 Uiso 1 1 calc R
H4C H 0.2340 -0.3888 0.8887 0.047 Uiso 1 1 calc R
C5 C 0.27199(18) 0.2985(5) 0.7967(2) 0.0230(9) Uani 1 1 d .
C6 C 0.30130(19) 0.3294(5) 0.7362(2) 0.0313(10) Uani 1 1 d .
H6A H 0.3068 0.2284 0.7125 0.047 Uiso 1 1 calc R
H6B H 0.3377 0.3776 0.7458 0.047 Uiso 1 1 calc R
H6C H 0.2793 0.4030 0.7091 0.047 Uiso 1 1 calc R
C7 C 0.08366(16) 0.2918(4) 0.9286(2) 0.0238(8) Uani 1 1 d .
C8 C 0.02345(16) 0.3144(4) 0.9332(2) 0.0329(10) Uani 1 1 d .
H8A H 0.0074 0.3200 0.8891 0.049 Uiso 1 1 calc R
H8B H 0.0155 0.4143 0.9567 0.049 Uiso 1 1 calc R
H8C H 0.0068 0.2242 0.9570 0.049 Uiso 1 1 calc R
N1 N 0.24808(15) 0.2709(4) 1.00429(17) 0.0302(9) Uani 1 1 d .
N2 N 0.20947(13) -0.0394(3) 0.9233(2) 0.0265(7) Uani 1 1 d .
N3 N 0.24884(15) 0.2743(4) 0.84399(17) 0.0299(9) Uani 1 1 d .
N4 N 0.13043(13) 0.2709(3) 0.92489(18) 0.0279(7) Uani 1 1 d .
Cu11 Cu 0.46071(2) 0.29546(6) 0.10266(2) 0.02679(15) Uani 1 1 d .
C11 C 0.58101(19) 0.4347(4) 0.08585(17) 0.0263(9) Uani 1 1 d .
C12 C 0.6351(2) 0.5083(5) 0.0748(2) 0.0361(13) Uani 1 1 d .
H12A H 0.6323 0.6241 0.0820 0.054 Uiso 1 1 calc R
H12B H 0.6471 0.4877 0.0297 0.054 Uiso 1 1 calc R
H12C H 0.6624 0.4629 0.1053 0.054 Uiso 1 1 calc R
C13 C 0.45939(17) -0.0782(5) 0.0971(2) 0.0260(10) Uani 1 1 d .
C14 C 0.45924(19) -0.2512(4) 0.0938(2) 0.0315(13) Uani 1 1 d .
H14A H 0.4851 -0.2867 0.0595 0.047 Uiso 1 1 calc R
H14B H 0.4215 -0.2890 0.0837 0.047 Uiso 1 1 calc R
H14C H 0.4711 -0.2952 0.1361 0.047 Uiso 1 1 calc R
C15 C 0.40112(17) 0.4363(5) -0.02146(19) 0.0255(9) Uani 1 1 d .
C16 C 0.37697(17) 0.5071(5) -0.0799(3) 0.0370(11) Uani 1 1 d .
H16A H 0.3895 0.6183 -0.0840 0.055 Uiso 1 1 calc R
H16B H 0.3361 0.5044 -0.0768 0.055 Uiso 1 1 calc R
H16C H 0.3889 0.4462 -0.1185 0.055 Uiso 1 1 calc R
C17 C 0.39928(17) 0.4358(5) 0.22449(19) 0.0251(9) Uani 1 1 d .
C18 C 0.3658(2) 0.5014(5) 0.2788(2) 0.0338(12) Uani 1 1 d .
H18A H 0.3512 0.6068 0.2664 0.051 Uiso 1 1 calc R
H18B H 0.3893 0.5121 0.3178 0.051 Uiso 1 1 calc R
H18C H 0.3346 0.4289 0.2883 0.051 Uiso 1 1 calc R
N11 N 0.53890(15) 0.3779(4) 0.09448(15) 0.0303(8) Uani 1 1 d .
N12 N 0.45980(15) 0.0582(4) 0.09906(18) 0.0305(9) Uani 1 1 d .
N13 N 0.42006(14) 0.3789(4) 0.02369(15) 0.0276(8) Uani 1 1 d .
N14 N 0.42393(14) 0.3822(4) 0.18265(15) 0.0256(8) Uani 1 1 d .
Cu21 Cu 0.45572(2) 0.22134(6) 0.75961(3) 0.02675(14) Uani 1 1 d .
C21 C 0.57691(17) 0.0784(4) 0.76086(19) 0.0242(8) Uani 1 1 d .
C22 C 0.63185(18) 0.0053(5) 0.7580(3) 0.0341(11) Uani 1 1 d .
H22A H 0.6281 -0.1114 0.7613 0.051 Uiso 1 1 calc R
H22B H 0.6547 0.0448 0.7944 0.051 Uiso 1 1 calc R
H22C H 0.6498 0.0329 0.7164 0.051 Uiso 1 1 calc R
C23 C 0.39612(17) 0.0662(4) 0.63886(19) 0.0252(9) Uani 1 1 d .
C24 C 0.3649(2) -0.0176(6) 0.5886(3) 0.0429(14) Uani 1 1 d .
H24A H 0.3618 -0.1311 0.6003 0.064 Uiso 1 1 calc R
H24B H 0.3843 -0.0073 0.5466 0.064 Uiso 1 1 calc R
H24C H 0.3274 0.0290 0.5850 0.064 Uiso 1 1 calc R
C25 C 0.38805(17) 0.0752(4) 0.87741(19) 0.0223(9) Uani 1 1 d .
C26 C 0.35946(18) -0.0004(5) 0.9314(3) 0.0417(11) Uani 1 1 d .
H26A H 0.3366 -0.0891 0.9150 0.062 Uiso 1 1 calc R
H26B H 0.3354 0.0782 0.9532 0.062 Uiso 1 1 calc R
H26C H 0.3870 -0.0414 0.9628 0.062 Uiso 1 1 calc R
C27 C 0.45536(15) 0.5943(4) 0.7607(2) 0.0242(9) Uani 1 1 d .
C28 C 0.45738(18) 0.7680(4) 0.7608(3) 0.0300(10) Uani 1 1 d .
H28A H 0.4223 0.8105 0.7433 0.045 Uiso 1 1 calc R
H28B H 0.4886 0.8043 0.7334 0.045 Uiso 1 1 calc R
H28C H 0.4627 0.8065 0.8057 0.045 Uiso 1 1 calc R
N21 N 0.53391(13) 0.1369(4) 0.76244(17) 0.0275(7) Uani 1 1 d .
N22 N 0.41942(14) 0.1311(4) 0.67856(16) 0.0293(8) Uani 1 1 d .
N23 N 0.41172(14) 0.1336(4) 0.83462(15) 0.0278(8) Uani 1 1 d .
N24 N 0.45456(14) 0.4581(4) 0.76066(19) 0.0310(8) Uani 1 1 d .
Cl1 Cl 0.29422(4) 0.77595(15) 0.76127(6) 0.0260(3) Uani 1 1 d .
O1 O 0.32587(16) 0.7286(5) 0.81783(16) 0.0598(12) Uani 1 1 d .
O2 O 0.28856(16) 0.9428(4) 0.7584(2) 0.0688(12) Uani 1 1 d .
O3 O 0.24025(12) 0.7017(3) 0.76422(16) 0.0409(7) Uani 1 1 d .
O4 O 0.32282(16) 0.7242(4) 0.70355(16) 0.0448(9) Uani 1 1 d .
Cl5 Cl 0.29698(5) 0.77749(14) 0.09014(6) 0.0280(3) Uani 1 1 d .
O5 O 0.31993(15) 0.7163(4) 0.14974(16) 0.0440(9) Uani 1 1 d .
O6 O 0.32548(16) 0.7125(5) 0.03546(16) 0.0575(11) Uani 1 1 d .
O7 O 0.23999(15) 0.7325(5) 0.08535(17) 0.0766(14) Uani 1 1 d .
O8 O 0.3017(2) 0.9436(4) 0.0902(2) 0.1055(19) Uani 1 1 d .
Cl9 Cl 0.54171(4) 0.73273(15) 0.92646(8) 0.0301(3) Uani 1 1 d .
O9 O 0.56909(16) 0.7917(5) 0.98437(18) 0.0669(12) Uani 1 1 d .
O10 O 0.56903(15) 0.8006(5) 0.87075(17) 0.0527(10) Uani 1 1 d .
O11 O 0.54445(15) 0.5654(4) 0.9252(3) 0.0870(14) Uani 1 1 d .
O12 O 0.48459(11) 0.7844(3) 0.9274(2) 0.0517(8) Uani 1 1 d .

loop_
_atom_site_aniso_label
_atom_site_aniso_U_11
_atom_site_aniso_U_22
_atom_site_aniso_U_33
_atom_site_aniso_U_23
_atom_site_aniso_U_13
_atom_site_aniso_U_12
Cu1 0.0245(3) 0.0273(2) 0.0253(2) -0.0012(3) -0.0011(2) -0.0001(2)
C1 0.021(3) 0.029(2) 0.026(2) -0.0012(19) 0.0032(19) -0.004(2)
C2 0.038(3) 0.046(3) 0.025(2) 0.002(2) -0.006(2) -0.011(2)
C3 0.022(2) 0.031(2) 0.0160(17) 0.000(2) 0.0037(19) -0.0012(18)
C4 0.038(3) 0.0237(19) 0.032(2) 0.001(3) 0.005(2) 0.001(2)
C5 0.020(2) 0.017(2) 0.032(2) -0.0008(18) -0.0023(19) 0.0004(18)
C6 0.029(3) 0.033(3) 0.032(2) -0.0025(19) 0.002(2) 0.000(2)
C7 0.028(2) 0.0204(18) 0.0230(18) 0.003(2) 0.004(2) -0.0005(17)
C8 0.023(2) 0.043(2) 0.032(2) 0.005(2) 0.004(2) 0.0027(19)
N1 0.027(2) 0.034(2) 0.0291(19) -0.0017(16) -0.0042(17) 0.0000(17)
N2 0.0250(19) 0.0302(18) 0.0244(15) -0.006(2) 0.0021(19) -0.0004(15)
N3 0.031(3) 0.0279(19) 0.0308(19) -0.0003(16) 0.0030(17) 0.0018(16)
N4 0.0247(19) 0.0314(16) 0.0277(15) 0.0014(17) -0.0024(19) -0.0024(15)
Cu11 0.0260(3) 0.0295(3) 0.0249(3) 0.0015(3) 0.0006(2) 0.0028(2)
C11 0.029(3) 0.027(2) 0.022(2) 0.0041(16) -0.0038(19) 0.0084(19)
C12 0.031(3) 0.037(3) 0.040(3) 0.000(2) 0.002(2) -0.005(2)
C13 0.025(2) 0.034(3) 0.019(2) 0.004(2) 0.0026(18) 0.0034(19)
C14 0.032(3) 0.026(2) 0.037(3) -0.002(2) 0.002(2) -0.004(2)
C15 0.026(3) 0.024(2) 0.026(2) -0.0047(17) 0.0052(19) 0.0019(18)
C16 0.049(3) 0.037(2) 0.025(2) 0.002(2) -0.005(2) 0.011(2)
C17 0.026(3) 0.024(2) 0.026(2) 0.0049(18) -0.0071(19) -0.0022(18)
C18 0.039(3) 0.037(3) 0.025(3) -0.001(2) 0.006(2) 0.001(2)
N11 0.028(2) 0.0354(18) 0.027(2) -0.0005(16) -0.0005(16) -0.0007(17)
N12 0.029(2) 0.029(2) 0.033(2) 0.0060(19) -0.0026(17) 0.0007(16)
N13 0.027(2) 0.0280(18) 0.0281(19) 0.0002(15) 0.0007(16) 0.0059(16)
N14 0.021(2) 0.0311(19) 0.0243(17) -0.0002(15) -0.0005(16) 0.0010(15)
Cu21 0.0252(3) 0.0257(2) 0.0294(3) 0.0004(3) 0.0004(3) -0.0004(2)
C21 0.025(2) 0.0231(19) 0.0243(19) 0.0006(17) 0.002(2) -0.0050(17)
C22 0.023(3) 0.033(2) 0.047(3) 0.008(2) 0.004(2) -0.0001(19)
C23 0.023(3) 0.024(2) 0.029(2) 0.0012(18) 0.0053(19) 0.0061(18)
C24 0.053(4) 0.043(3) 0.034(3) -0.006(2) -0.012(3) -0.002(2)
C25 0.019(2) 0.020(2) 0.028(2) -0.0049(17) -0.0014(18) 0.0026(17)
C26 0.044(3) 0.043(3) 0.038(3) 0.004(2) 0.011(3) 0.000(2)
C27 0.019(2) 0.027(2) 0.026(2) 0.000(2) 0.0020(19) -0.0018(17)
C28 0.030(3) 0.024(2) 0.036(2) -0.002(2) 0.002(3) 0.000(2)
N21 0.027(2) 0.0308(17) 0.0251(16) 0.0018(16) -0.0032(18) -0.0024(15)
N22 0.025(2) 0.0311(19) 0.0315(19) -0.0028(16) -0.0032(17) 0.0025(16)
N23 0.024(2) 0.030(2) 0.0290(18) -0.0016(15) -0.0036(16) 0.0008(15)
N24 0.034(2) 0.0265(19) 0.0329(19) 0.003(2) 0.0038(18) 0.0003(15)
Cl1 0.0253(6) 0.0292(6) 0.0233(5) 0.0032(5) -0.0017(5) -0.0008(4)
O1 0.034(2) 0.115(3) 0.0309(18) 0.0180(19) -0.0136(17) 0.006(2)
O2 0.077(3) 0.0261(19) 0.103(3) 0.002(2) 0.013(3) 0.0049(16)
O3 0.0327(19) 0.0533(17) 0.0366(16) 0.0057(17) -0.0010(17) -0.0181(14)
O4 0.049(3) 0.054(2) 0.0315(17) -0.0013(16) 0.0090(16) -0.0021(18)
Cl5 0.0311(7) 0.0250(6) 0.0278(6) -0.0006(5) -0.0006(5) 0.0027(5)
O5 0.051(3) 0.0493(19) 0.0316(17) 0.0037(15) -0.0122(17) 0.0073(18)
O6 0.046(3) 0.091(3) 0.0346(19) -0.0133(19) 0.0053(18) 0.018(2)
O7 0.022(2) 0.167(4) 0.041(2) -0.015(2) 0.0008(17) -0.014(2)
O8 0.221(6) 0.024(2) 0.072(3) 0.003(2) -0.027(3) -0.014(2)
Cl9 0.0299(6) 0.0284(7) 0.0319(5) 0.0036(5) 0.0007(7) -0.0010(4)
O9 0.046(3) 0.113(3) 0.042(2) -0.013(2) -0.0198(19) -0.008(2)
O10 0.042(2) 0.074(2) 0.0423(19) 0.020(2) 0.0076(17) -0.0007(19)
O11 0.101(3) 0.031(2) 0.129(3) 0.003(2) 0.040(4) -0.0090(17)
O12 0.0307(19) 0.078(2) 0.0464(17) 0.005(2) 0.002(2) 0.0062(16)

loop_
_atom_type_symbol
_atom_type_description
_atom_type_scat_dispersion_real
_atom_type_scat_dispersion_imag
_atom_type_scat_source
C C 0.0033 0.0016 'International Tables Vol C Tables 4.2.6.8 and 6.1.1.4'
H H 0.0000 0.0000 'International Tables Vol C Tables 4.2.6.8 and 6.1.1.4'
N N 0.0061 0.0033 'International Tables Vol C Tables 4.2.6.8 and 6.1.1.4'
Cu Cu 0.3201 1.2651 'International Tables Vol C Tables 4.2.6.8 and 6.1.1.4'
Cl Cl 0.1484 0.1585 'International Tables Vol C Tables 4.2.6.8 and 6.1.1.4'
O O 0.0106 0.0060 'International Tables Vol C Tables 4.2.6.8 and 6.1.1.4'

loop_
_geom_angle_atom_site_label_1
_geom_angle_atom_site_label_2
_geom_angle_atom_site_label_3
_geom_angle
N3 Cu1 N4 111.93(15)
N3 Cu1 N1 111.36(12)
N4 Cu1 N1 109.94(15)
N3 Cu1 N2 108.34(15)
N4 Cu1 N2 107.60(12)
N1 Cu1 N2 107.48(15)
N1 C1 C2 178.7(5)
C1 C2 H2A 109.5
C1 C2 H2B 109.5
H2A C2 H2B 109.5
C1 C2 H2C 109.5
H2A C2 H2C 109.5
H2B C2 H2C 109.5
N2 C3 C4 179.0(6)
C3 C4 H4A 109.5
C3 C4 H4B 109.5
H4A C4 H4B 109.5
C3 C4 H4C 109.5
H4A C4 H4C 109.5
H4B C4 H4C 109.5
N3 C5 C6 179.7(5)
C5 C6 H6A 109.5
C5 C6 H6B 109.5
H6A C6 H6B 109.5
C5 C6 H6C 109.5
H6A C6 H6C 109.5
H6B C6 H6C 109.5
N4 C7 C8 178.7(4)
C7 C8 H8A 109.5
C7 C8 H8B 109.5
H8A C8 H8B 109.5
C7 C8 H8C 109.5
H8A C8 H8C 109.5
H8B C8 H8C 109.5
C1 N1 Cu1 172.0(3)
C3 N2 Cu1 178.8(5)
C5 N3 Cu1 171.8(4)
C7 N4 Cu1 170.8(3)
N12 Cu11 N14 112.89(14)
N12 Cu11 N11 110.53(14)
N14 Cu11 N11 110.91(13)
N12 Cu11 N13 108.15(14)
N14 Cu11 N13 108.57(12)
N11 Cu11 N13 105.47(14)
N11 C11 C12 179.8(5)
C11 C12 H12A 109.5
C11 C12 H12B 109.5
H12A C12 H12B 109.5
C11 C12 H12C 109.5
H12A C12 H12C 109.5
H12B C12 H12C 109.5
N12 C13 C14 179.3(5)
C13 C14 H14A 109.5
C13 C14 H14B 109.5
H14A C14 H14B 109.5
C13 C14 H14C 109.5
H14A C14 H14C 109.5
H14B C14 H14C 109.5
N13 C15 C16 178.9(4)
C15 C16 H16A 109.5
C15 C16 H16B 109.5
H16A C16 H16B 109.5
C15 C16 H16C 109.5
H16A C16 H16C 109.5
H16B C16 H16C 109.5
N14 C17 C18 178.1(5)
C17 C18 H18A 109.5
C17 C18 H18B 109.5
H18A C18 H18B 109.5
C17 C18 H18C 109.5
H18A C18 H18C 109.5
H18B C18 H18C 109.5
C11 N11 Cu11 173.5(3)
C13 N12 Cu11 179.8(5)
C15 N13 Cu11 173.5(4)
C17 N14 Cu11 173.8(3)
N24 Cu21 N23 110.55(15)
N24 Cu21 N21 111.42(13)
N23 Cu21 N21 109.97(14)
N24 Cu21 N22 112.12(15)
N23 Cu21 N22 105.39(13)
N21 Cu21 N22 107.17(14)
N21 C21 C22 179.2(5)
C21 C22 H22A 109.5
C21 C22 H22B 109.5
H22A C22 H22B 109.5
C21 C22 H22C 109.5
H22A C22 H22C 109.5
H22B C22 H22C 109.5
N22 C23 C24 178.6(5)
C23 C24 H24A 109.5
C23 C24 H24B 109.5
H24A C24 H24B 109.5
C23 C24 H24C 109.5
H24A C24 H24C 109.5
H24B C24 H24C 109.5
N23 C25 C26 178.7(5)
C25 C26 H26A 109.5
C25 C26 H26B 109.5
H26A C26 H26B 109.5
C25 C26 H26C 109.5
H26A C26 H26C 109.5
H26B C26 H26C 109.5
N24 C27 C28 179.1(4)
C27 C28 H28A 109.5
C27 C28 H28B 109.5
H28A C28 H28B 109.5
C27 C28 H28C 109.5
H28A C28 H28C 109.5
H28B C28 H28C 109.5
C21 N21 Cu21 174.2(3)
C23 N22 Cu21 170.7(3)
C25 N23 Cu21 176.2(3)
C27 N24 Cu21 178.1(4)
O2 Cl1 O4 108.2(2)
O2 Cl1 O3 110.2(2)
O4 Cl1 O3 109.6(2)
O2 Cl1 O1 111.0(3)
O4 Cl1 O1 109.1(2)
O3 Cl1 O1 108.8(2)
O8 Cl5 O6 110.1(3)
O8 Cl5 O7 110.0(3)
O6 Cl5 O7 107.9(2)
O8 Cl5 O5 108.9(2)
O6 Cl5 O5 110.4(2)
O7 Cl5 O5 109.5(2)
O11 Cl9 O10 111.1(3)
O11 Cl9 O12 110.2(2)
O10 Cl9 O12 109.1(2)
O11 Cl9 O9 109.6(3)
O10 Cl9 O9 108.07(18)
O12 Cl9 O9 108.7(3)

loop_
_geom_bond_atom_site_label_1
_geom_bond_atom_site_label_2
_geom_bond_distance
Cu1 N3 1.977(4)
Cu1 N4 1.981(3)
Cu1 N1 1.986(4)
Cu1 N2 1.994(3)
C1 N1 1.119(5)
C1 C2 1.469(5)
C2 H2A 0.9800
C2 H2B 0.9800
C2 H2C 0.9800
C3 N2 1.138(4)
C3 C4 1.456(4)
C4 H4A 0.9800
C4 H4B 0.9800
C4 H4C 0.9800
C5 N3 1.132(5)
C5 C6 1.445(5)
C6 H6A 0.9800
C6 H6B 0.9800
C6 H6C 0.9800
C7 N4 1.135(4)
C7 C8 1.457(5)
C8 H8A 0.9800
C8 H8B 0.9800
C8 H8C 0.9800
Cu11 N12 1.982(3)
Cu11 N14 1.992(3)
Cu11 N11 2.001(4)
Cu11 N13 2.008(3)
C11 N11 1.128(5)
C11 C12 1.451(6)
C12 H12A 0.9800
C12 H12B 0.9800
C12 H12C 0.9800
C13 N12 1.139(4)
C13 C14 1.446(5)
C14 H14A 0.9800
C14 H14B 0.9800
C14 H14C 0.9800
C15 N13 1.134(4)
C15 C16 1.452(6)
C16 H16A 0.9800
C16 H16B 0.9800
C16 H16C 0.9800
C17 N14 1.131(5)
C17 C18 1.474(6)
C18 H18A 0.9800
C18 H18B 0.9800
C18 H18C 0.9800
Cu21 N24 1.977(3)
Cu21 N23 1.998(3)
Cu21 N21 2.001(3)
Cu21 N22 2.015(3)
C21 N21 1.139(4)
C21 C22 1.451(6)
C22 H22A 0.9800
C22 H22B 0.9800
C22 H22C 0.9800
C23 N22 1.123(5)
C23 C24 1.449(6)
C24 H24A 0.9800
C24 H24B 0.9800
C24 H24C 0.9800
C25 N23 1.150(4)
C25 C26 1.443(6)
C26 H26A 0.9800
C26 H26B 0.9800
C26 H26C 0.9800
C27 N24 1.138(4)
C27 C28 1.450(5)
C28 H28A 0.9800
C28 H28B 0.9800
C28 H28C 0.9800
Cl1 O2 1.400(3)
Cl1 O4 1.430(4)
Cl1 O3 1.434(3)
Cl1 O1 1.437(4)
Cl5 O8 1.391(4)
Cl5 O6 1.417(3)
Cl5 O7 1.418(4)
Cl5 O5 1.430(3)
Cl9 O11 1.399(3)
Cl9 O10 1.429(4)
Cl9 O12 1.434(3)
Cl9 O9 1.439(4)
